data_7104728
loop_
_publ_author_name
'Jiang, Chunfang'
'Blacque, Olivier'
'Berke, Heinz'

_publ_section_title
;
 Metal-free hydrogen activation and hydrogenation of imines by
 1,8-bis(dipentafluorophenylboryl)naphthalene.
;
_journal_issue 37
_journal_name_full 'Chemical communications (Cambridge, England)'
_journal_page_first 5518
_journal_page_last 5520
_journal_paper_doi 10.1039/b909620e
_journal_volume 34
_journal_year 2009
_chemical_formula_moiety 'C34 H6 B2 F20'
_chemical_formula_sum 'C34 H6 B2 F20'
_chemical_formula_weight 816.01
_chemical_name_common bis(dipentafluorophenylboryl)-naphthalene
_chemical_name_systematic
;
bis(dipentafluorophenylboryl)-naphthalene
;
_space_group_IT_number 2
_symmetry_cell_setting triclinic
_symmetry_space_group_name_Hall '-P 1'
_symmetry_space_group_name_H-M 'P -1'
_atom_sites_solution_hydrogens geom
_atom_sites_solution_primary direct
_atom_sites_solution_secondary difmap
_audit_creation_method SHELXL-97
_cell_angle_alpha 69.240(3)
_cell_angle_beta 84.669(3)
_cell_angle_gamma 66.772(4)
_cell_formula_units_Z 2
_cell_length_a 10.5171(4)
_cell_length_b 11.9691(4)
_cell_length_c 14.0547(5)
_cell_measurement_reflns_used 5747
_cell_measurement_temperature 183(2)
_cell_measurement_theta_max 29.4018
_cell_measurement_theta_min 2.2578
_cell_volume 1517.98(11)
_computing_cell_refinement ' CrysAlisPro Software, Oxford Diffraction Ltd., Version 1.171.32'
_computing_data_collection ' CrysAlisPro Software, Oxford Diffraction Ltd., Version 1.171.32'
_computing_data_reduction ' CrysAlisPro Software, Oxford Diffraction Ltd., Version 1.171.32'
_computing_molecular_graphics
; ORTEP-3 for Windows, Version 2.01.
Farrugia, L. J. (1997). J. Appl. Cryst. 30, 565.
;
_computing_publication_material
; WinGX -- An integrated system of Windows programs for the solution,
refinment and analysis of single crystal X-ray diffraction data,
Version 1.80.00.
Farrugia, L. J. (1999). J. Appl. Cryst. 32, 837-838.
SHELXL97. Program for crystal structure refinement.
Sheldrick, G.M. (2008). Acta Cryst. A64, 112-122.
PLATON for Windows, Version 1.12.
Spek, A. L. (2003). J. Appl. Cryst. 36, 7-13.
;
_computing_structure_refinement
; SHELXL97. Program for crystal structure refinement.
Sheldrick, G.M. (2008). Acta Cryst. A64, 112-122.
;
_computing_structure_solution
; SHELXS97. Program for Crystal Structure solution.
Sheldrick, G.M. (2008). Acta Cryst. A64, 112-122.
;
_diffrn_ambient_temperature 183(2)
_diffrn_detector_area_resol_mean 10.4498
_diffrn_measured_fraction_theta_full 0.999
_diffrn_measured_fraction_theta_max 0.999
_diffrn_measurement_device_type
; Oxford Diffraction (2007). Oxford Diffraction Ltd.,
Xcalibur CCD system
;
_diffrn_measurement_method 'omega scans'
_diffrn_radiation_monochromator graphite
_diffrn_radiation_source 'Enhance (Mo) X-ray Source'
_diffrn_radiation_type MoK\\a
_diffrn_radiation_wavelength 0.71073
_diffrn_reflns_av_R_equivalents 0.0386
_diffrn_reflns_av_sigmaI/netI 0.0840
_diffrn_reflns_limit_h_max 13
_diffrn_reflns_limit_h_min -13
_diffrn_reflns_limit_k_max 14
_diffrn_reflns_limit_k_min -14
_diffrn_reflns_limit_l_max 14
_diffrn_reflns_limit_l_min -17
_diffrn_reflns_number 17221
_diffrn_reflns_theta_full 26.37
_diffrn_reflns_theta_max 26.37
_diffrn_reflns_theta_min 2.26
_diffrn_standards_decay_% 0
_diffrn_standards_interval_count 50
_diffrn_standards_interval_time 150
_diffrn_standards_number 1
_exptl_absorpt_coefficient_mu 0.189
_exptl_absorpt_correction_T_max 0.983
_exptl_absorpt_correction_T_min 0.899
_exptl_absorpt_correction_type multi-scan
_exptl_absorpt_process_details
;
CrysAlis Software system, Oxford Diffraction Ltd.,
Version 1.171.32.
Empirical absorption correction using spherical harmonics,
implemented in SCALE3 ABSPACK scaling algorithm.
;
_exptl_crystal_colour yellow
_exptl_crystal_density_diffrn 1.785
_exptl_crystal_density_method 'not measured'
_exptl_crystal_description prism
_exptl_crystal_F_000 800
_exptl_crystal_size_max 0.23
_exptl_crystal_size_mid 0.12
_exptl_crystal_size_min 0.09
_refine_diff_density_max 0.242
_refine_diff_density_min -0.282
_refine_diff_density_rms 0.050
_refine_ls_extinction_method none
_refine_ls_goodness_of_fit_ref 0.946
_refine_ls_hydrogen_treatment constr
_refine_ls_matrix_type full
_refine_ls_number_parameters 505
_refine_ls_number_reflns 6206
_refine_ls_number_restraints 0
_refine_ls_restrained_S_all 0.946
_refine_ls_R_factor_all 0.1083
_refine_ls_R_factor_gt 0.0448
_refine_ls_shift/su_max 0.001
_refine_ls_shift/su_mean 0.000
_refine_ls_structure_factor_coef Fsqd
_refine_ls_weighting_details 'w=1/[\\s^2^(Fo^2^)+(0.0370P)^2^] where P=(Fo^2^+2Fc^2^)/3'
_refine_ls_weighting_scheme calc
_refine_ls_wR_factor_gt 0.0770
_refine_ls_wR_factor_ref 0.0883
_reflns_number_gt 3517
_reflns_number_total 6206
_reflns_threshold_expression >2sigma(I)
_cod_data_source_file b909620e.txt
_cod_data_source_block 1
_cod_database_code 7104728

loop_
_symmetry_equiv_pos_as_xyz
'x, y, z'
'-x, -y, -z'

loop_
_atom_site_label
_atom_site_type_symbol
_atom_site_fract_x
_atom_site_fract_y
_atom_site_fract_z
_atom_site_U_iso_or_equiv
_atom_site_adp_type
_atom_site_occupancy
_atom_site_symmetry_multiplicity
_atom_site_calc_flag
_atom_site_refinement_flags
_atom_site_disorder_assembly
_atom_site_disorder_group
C1 C 0.2117(2) 0.1610(2) 0.58156(17) 0.0236(6) Uani 1 1 d . . .
C2 C 0.2102(2) 0.0347(2) 0.60076(16) 0.0238(6) Uani 1 1 d . . .
C3 C 0.2771(3) -0.0292(2) 0.53361(18) 0.0317(6) Uani 1 1 d . . .
H3 H 0.2828 -0.1148 0.5478 0.038 Uiso 1 1 calc R . .
C4 C 0.3360(3) 0.0267(3) 0.44662(19) 0.0382(7) Uani 1 1 d . . .
H4 H 0.3834 -0.0213 0.4039 0.046 Uiso 1 1 calc R . .
C5 C 0.3253(3) 0.1500(3) 0.42320(18) 0.0357(7) Uani 1 1 d . . .
H5 H 0.3599 0.1901 0.3613 0.043 Uiso 1 1 calc R . .
C6 C 0.2638(3) 0.2202(2) 0.48894(18) 0.0297(6) Uani 1 1 d . . .
C7 C 0.2508(3) 0.3501(3) 0.4621(2) 0.0431(7) Uani 1 1 d . . .
H7 H 0.2846 0.3902 0.3998 0.052 Uiso 1 1 calc R . .
C8 C 0.1898(3) 0.4178(3) 0.5254(2) 0.0433(8) Uani 1 1 d . . .
H8 H 0.1759 0.5066 0.5052 0.052 Uiso 1 1 calc R . .
C9 C 0.1480(3) 0.3576(2) 0.61929(19) 0.0317(6) Uani 1 1 d . . .
H9 H 0.1080 0.4064 0.6627 0.038 Uiso 1 1 calc R . .
C10 C 0.1621(2) 0.2285(2) 0.65302(17) 0.0222(6) Uani 1 1 d . . .
C11 C 0.1530(3) -0.1740(2) 0.71356(17) 0.0249(6) Uani 1 1 d . . .
C12 C 0.0600(3) -0.2307(2) 0.71605(17) 0.0260(6) Uani 1 1 d . . .
C13 C 0.0958(3) -0.3622(2) 0.74458(18) 0.0290(6) Uani 1 1 d . . .
C14 C 0.2315(3) -0.4448(2) 0.77209(18) 0.0311(6) Uani 1 1 d . . .
C15 C 0.3287(3) -0.3953(2) 0.77166(19) 0.0332(7) Uani 1 1 d . . .
C16 C 0.2890(3) -0.2639(2) 0.74245(18) 0.0284(6) Uani 1 1 d . . .
C17 C -0.0426(3) 0.0688(2) 0.68027(17) 0.0241(6) Uani 1 1 d . . .
C18 C -0.1186(3) 0.0436(2) 0.76568(18) 0.0291(6) Uani 1 1 d . . .
C19 C -0.2563(3) 0.1145(3) 0.7708(2) 0.0355(7) Uani 1 1 d . . .
C20 C -0.3275(3) 0.2188(3) 0.6873(2) 0.0382(7) Uani 1 1 d . . .
C21 C -0.2591(3) 0.2471(2) 0.5995(2) 0.0329(7) Uani 1 1 d . . .
C22 C -0.1206(3) 0.1746(2) 0.59776(19) 0.0274(6) Uani 1 1 d . . .
C23 C 0.0681(3) 0.2469(2) 0.83572(17) 0.0230(6) Uani 1 1 d . . .
C24 C -0.0675(3) 0.3340(2) 0.80601(17) 0.0251(6) Uani 1 1 d . . .
C25 C -0.1489(3) 0.4096(2) 0.86003(18) 0.0281(6) Uani 1 1 d . . .
C26 C -0.0954(3) 0.3987(2) 0.94968(18) 0.0315(6) Uani 1 1 d . . .
C27 C 0.0384(3) 0.3157(2) 0.98282(17) 0.0267(6) Uani 1 1 d . . .
C28 C 0.1164(3) 0.2417(2) 0.92680(17) 0.0249(6) Uani 1 1 d . . .
C29 C 0.2781(3) 0.0293(2) 0.82749(17) 0.0213(6) Uani 1 1 d . . .
C30 C 0.4155(3) -0.0053(2) 0.80039(18) 0.0275(6) Uani 1 1 d . . .
C31 C 0.5204(3) -0.1194(3) 0.8536(2) 0.0332(7) Uani 1 1 d . . .
C32 C 0.4913(3) -0.2065(2) 0.9378(2) 0.0346(7) Uani 1 1 d . . .
C33 C 0.3581(3) -0.1779(2) 0.96876(19) 0.0313(6) Uani 1 1 d . . .
C34 C 0.2559(3) -0.0613(2) 0.91489(18) 0.0262(6) Uani 1 1 d . . .
F1 F -0.07427(15) -0.15666(13) 0.68829(11) 0.0381(4) Uani 1 1 d . . .
F2 F -0.00076(16) -0.40967(13) 0.74400(11) 0.0443(4) Uani 1 1 d . . .
F3 F 0.26732(17) -0.57285(13) 0.80021(12) 0.0493(4) Uani 1 1 d . . .
F4 F 0.46080(17) -0.47581(14) 0.79877(13) 0.0564(5) Uani 1 1 d . . .
F5 F 0.39129(15) -0.22224(13) 0.74299(11) 0.0408(4) Uani 1 1 d . . .
F6 F -0.05525(15) -0.06057(13) 0.84942(10) 0.0399(4) Uani 1 1 d . . .
F7 F -0.32247(17) 0.08275(15) 0.85642(12) 0.0532(5) Uani 1 1 d . . .
F8 F -0.46078(17) 0.29002(15) 0.69084(13) 0.0594(5) Uani 1 1 d . . .
F9 F -0.32815(16) 0.34634(14) 0.51567(12) 0.0540(5) Uani 1 1 d . . .
F10 F -0.06283(15) 0.20837(13) 0.50750(10) 0.0404(4) Uani 1 1 d . . .
F11 F -0.12675(14) 0.34812(12) 0.71880(10) 0.0361(4) Uani 1 1 d . . .
F12 F -0.27799(15) 0.49397(13) 0.82605(11) 0.0443(4) Uani 1 1 d . . .
F13 F -0.17298(16) 0.46943(14) 1.00515(11) 0.0493(4) Uani 1 1 d . . .
F14 F 0.09048(16) 0.30712(13) 1.07011(10) 0.0426(4) Uani 1 1 d . . .
F15 F 0.24909(15) 0.16466(12) 0.96184(10) 0.0363(4) Uani 1 1 d . . .
F16 F 0.45137(15) 0.07731(14) 0.71995(10) 0.0391(4) Uani 1 1 d . . .
F17 F 0.65017(16) -0.14664(15) 0.82208(11) 0.0518(4) Uani 1 1 d . . .
F18 F 0.59266(17) -0.31914(14) 0.98862(12) 0.0574(5) Uani 1 1 d . . .
F19 F 0.32943(17) -0.26257(13) 1.05060(12) 0.0514(4) Uani 1 1 d . . .
F20 F 0.12876(15) -0.03536(13) 0.95169(10) 0.0367(4) Uani 1 1 d . . .
B1 B 0.1117(3) -0.0219(3) 0.67002(19) 0.0254(7) Uani 1 1 d . . .
B2 B 0.1628(3) 0.1659(2) 0.7697(2) 0.0215(6) Uani 1 1 d . . .

loop_
_atom_site_aniso_label
_atom_site_aniso_U_11
_atom_site_aniso_U_22
_atom_site_aniso_U_33
_atom_site_aniso_U_23
_atom_site_aniso_U_13
_atom_site_aniso_U_12
C1 0.0183(15) 0.0292(14) 0.0213(14) -0.0058(11) -0.0032(11) -0.0087(11)
C2 0.0242(16) 0.0261(13) 0.0210(13) -0.0084(11) -0.0024(11) -0.0088(12)
C3 0.0312(18) 0.0374(15) 0.0310(15) -0.0174(13) 0.0033(13) -0.0133(13)
C4 0.0305(18) 0.0560(19) 0.0347(17) -0.0273(15) 0.0057(13) -0.0139(15)
C5 0.0321(18) 0.0589(19) 0.0193(14) -0.0092(14) 0.0087(12) -0.0264(15)
C6 0.0278(17) 0.0411(16) 0.0213(14) -0.0063(13) 0.0011(12) -0.0184(13)
C7 0.054(2) 0.0453(18) 0.0275(16) 0.0006(14) 0.0020(14) -0.0290(16)
C8 0.058(2) 0.0319(16) 0.0393(18) -0.0001(14) 0.0014(15) -0.0278(16)
C9 0.0372(18) 0.0283(15) 0.0300(16) -0.0061(13) 0.0035(13) -0.0170(13)
C10 0.0211(15) 0.0236(13) 0.0224(13) -0.0046(11) 0.0006(11) -0.0120(11)
C11 0.0287(17) 0.0283(14) 0.0234(13) -0.0131(11) 0.0001(11) -0.0129(13)
C12 0.0221(17) 0.0309(15) 0.0274(14) -0.0146(12) 0.0011(12) -0.0088(13)
C13 0.0343(18) 0.0325(15) 0.0311(15) -0.0150(12) 0.0038(12) -0.0208(14)
C14 0.043(2) 0.0204(14) 0.0320(15) -0.0085(12) -0.0018(13) -0.0139(13)
C15 0.0258(18) 0.0279(15) 0.0433(17) -0.0130(13) -0.0075(13) -0.0053(13)
C16 0.0306(18) 0.0316(15) 0.0326(15) -0.0143(12) -0.0023(12) -0.0179(13)
C17 0.0308(17) 0.0248(14) 0.0233(14) -0.0116(12) 0.0037(12) -0.0151(12)
C18 0.0378(19) 0.0290(15) 0.0266(15) -0.0105(13) 0.0017(13) -0.0183(14)
C19 0.037(2) 0.0468(18) 0.0410(18) -0.0299(16) 0.0175(15) -0.0248(16)
C20 0.0225(18) 0.0382(17) 0.062(2) -0.0284(16) 0.0047(16) -0.0111(15)
C21 0.0311(19) 0.0266(15) 0.0414(17) -0.0092(14) -0.0030(15) -0.0126(14)
C22 0.0283(18) 0.0312(14) 0.0307(16) -0.0144(13) 0.0049(13) -0.0171(13)
C23 0.0249(16) 0.0190(12) 0.0238(14) -0.0070(11) -0.0017(11) -0.0070(11)
C24 0.0304(17) 0.0229(13) 0.0236(14) -0.0061(11) -0.0020(12) -0.0128(12)
C25 0.0199(16) 0.0212(13) 0.0367(16) -0.0052(12) 0.0021(12) -0.0060(12)
C26 0.0349(19) 0.0224(14) 0.0324(16) -0.0139(12) 0.0111(13) -0.0045(13)
C27 0.0353(18) 0.0243(13) 0.0206(14) -0.0079(11) 0.0012(12) -0.0114(13)
C28 0.0217(16) 0.0177(12) 0.0288(15) -0.0052(11) -0.0012(12) -0.0030(11)
C29 0.0243(16) 0.0228(13) 0.0198(13) -0.0105(12) 0.0026(11) -0.0096(12)
C30 0.0300(18) 0.0347(15) 0.0212(14) -0.0137(13) 0.0029(12) -0.0127(14)
C31 0.0177(17) 0.0460(17) 0.0353(16) -0.0255(15) -0.0004(13) -0.0014(13)
C32 0.034(2) 0.0244(15) 0.0352(17) -0.0100(14) -0.0106(14) 0.0011(14)
C33 0.038(2) 0.0232(14) 0.0289(15) -0.0047(13) -0.0018(13) -0.0112(13)
C34 0.0205(16) 0.0289(15) 0.0311(15) -0.0162(13) 0.0028(12) -0.0068(12)
F1 0.0259(10) 0.0348(8) 0.0583(10) -0.0198(8) -0.0014(7) -0.0126(7)
F2 0.0406(11) 0.0380(9) 0.0680(11) -0.0246(8) 0.0033(8) -0.0236(8)
F3 0.0543(12) 0.0252(8) 0.0676(11) -0.0128(8) -0.0087(9) -0.0150(8)
F4 0.0345(11) 0.0349(9) 0.0895(13) -0.0165(9) -0.0203(9) -0.0025(8)
F5 0.0301(10) 0.0370(8) 0.0609(10) -0.0185(8) -0.0089(8) -0.0150(7)
F6 0.0462(11) 0.0459(9) 0.0289(8) -0.0091(8) 0.0058(7) -0.0234(8)
F7 0.0484(12) 0.0734(12) 0.0534(11) -0.0360(9) 0.0250(9) -0.0317(10)
F8 0.0307(11) 0.0534(10) 0.0957(14) -0.0361(10) 0.0105(10) -0.0105(9)
F9 0.0409(12) 0.0406(9) 0.0657(12) -0.0027(9) -0.0147(9) -0.0109(8)
F10 0.0389(11) 0.0462(9) 0.0284(8) -0.0034(7) 0.0008(7) -0.0171(8)
F11 0.0307(10) 0.0334(8) 0.0407(9) -0.0134(7) -0.0124(7) -0.0054(7)
F12 0.0252(10) 0.0367(9) 0.0577(10) -0.0146(8) -0.0025(8) 0.0009(7)
F13 0.0462(11) 0.0465(9) 0.0468(10) -0.0278(8) 0.0114(8) -0.0013(8)
F14 0.0497(11) 0.0449(9) 0.0314(8) -0.0221(7) -0.0036(7) -0.0074(8)
F15 0.0307(10) 0.0369(8) 0.0365(8) -0.0195(7) -0.0090(7) 0.0002(7)
F16 0.0285(10) 0.0571(10) 0.0285(8) -0.0090(8) 0.0094(7) -0.0204(8)
F17 0.0201(10) 0.0748(11) 0.0490(10) -0.0286(9) 0.0015(8) -0.0006(8)
F18 0.0464(12) 0.0385(9) 0.0579(11) -0.0087(8) -0.0164(9) 0.0100(8)
F19 0.0613(13) 0.0321(9) 0.0454(10) 0.0089(8) -0.0047(8) -0.0207(9)
F20 0.0314(10) 0.0390(8) 0.0333(9) -0.0049(7) 0.0078(7) -0.0155(7)
B1 0.037(2) 0.0291(16) 0.0170(15) -0.0114(13) -0.0017(13) -0.0158(15)
B2 0.0229(18) 0.0239(15) 0.0261(16) -0.0084(13) 0.0054(12) -0.0185(13)

loop_
_atom_type_symbol
_atom_type_description
_atom_type_scat_dispersion_real
_atom_type_scat_dispersion_imag
_atom_type_scat_source
C C 0.0033 0.0016 'International Tables Vol C Tables 4.2.6.8 and 6.1.1.4'
H H 0.0000 0.0000 'International Tables Vol C Tables 4.2.6.8 and 6.1.1.4'
F F 0.0171 0.0103 'International Tables Vol C Tables 4.2.6.8 and 6.1.1.4'
B B 0.0013 0.0007 'International Tables Vol C Tables 4.2.6.8 and 6.1.1.4'

loop_
_geom_angle_atom_site_label_1
_geom_angle_atom_site_label_2
_geom_angle_atom_site_label_3
_geom_angle
_geom_angle_site_symmetry_1
_geom_angle_site_symmetry_3
_geom_angle_publ_flag
C6 C1 C10 119.2(2) . . ?
C6 C1 C2 118.6(2) . . ?
C10 C1 C2 122.2(2) . . ?
C3 C2 C1 117.5(2) . . ?
C3 C2 B1 114.4(2) . . ?
C1 C2 B1 126.1(2) . . ?
C4 C3 C2 122.9(2) . . ?
C4 C3 H3 118.6 . . ?
C2 C3 H3 118.6 . . ?
C5 C4 C3 119.5(2) . . ?
C5 C4 H4 120.2 . . ?
C3 C4 H4 120.2 . . ?
C4 C5 C6 121.3(2) . . ?
C4 C5 H5 119.4 . . ?
C6 C5 H5 119.4 . . ?
C5 C6 C7 120.5(2) . . ?
C5 C6 C1 119.7(2) . . ?
C7 C6 C1 119.8(2) . . ?
C8 C7 C6 120.2(3) . . ?
C8 C7 H7 119.9 . . ?
C6 C7 H7 119.9 . . ?
C7 C8 C9 120.2(2) . . ?
C7 C8 H8 119.9 . . ?
C9 C8 H8 119.9 . . ?
C8 C9 C10 123.1(2) . . ?
C8 C9 H9 118.5 . . ?
C10 C9 H9 118.5 . . ?
C9 C10 C1 116.8(2) . . ?
C9 C10 B2 114.31(19) . . ?
C1 C10 B2 126.4(2) . . ?
C12 C11 C16 113.3(2) . . ?
C12 C11 B1 122.9(2) . . ?
C16 C11 B1 123.4(2) . . ?
F1 C12 C13 115.5(2) . . ?
F1 C12 C11 120.3(2) . . ?
C13 C12 C11 124.1(2) . . ?
F2 C13 C14 120.1(2) . . ?
F2 C13 C12 120.5(2) . . ?
C14 C13 C12 119.3(2) . . ?
F3 C14 C15 120.6(2) . . ?
F3 C14 C13 119.8(2) . . ?
C15 C14 C13 119.5(2) . . ?
F4 C15 C14 119.5(2) . . ?
F4 C15 C16 121.2(2) . . ?
C14 C15 C16 119.3(2) . . ?
F5 C16 C15 115.8(2) . . ?
F5 C16 C11 119.8(2) . . ?
C15 C16 C11 124.4(2) . . ?
C18 C17 C22 113.3(2) . . ?
C18 C17 B1 124.6(2) . . ?
C22 C17 B1 121.7(2) . . ?
F6 C18 C19 116.7(2) . . ?
F6 C18 C17 118.7(2) . . ?
C19 C18 C17 124.6(2) . . ?
F7 C19 C18 120.8(3) . . ?
F7 C19 C20 119.6(3) . . ?
C18 C19 C20 119.6(3) . . ?
F8 C20 C19 120.7(3) . . ?
F8 C20 C21 120.6(3) . . ?
C19 C20 C21 118.7(3) . . ?
F9 C21 C20 119.8(3) . . ?
F9 C21 C22 120.3(2) . . ?
C20 C21 C22 119.9(2) . . ?
F10 C22 C21 115.6(2) . . ?
F10 C22 C17 120.4(2) . . ?
C21 C22 C17 123.9(2) . . ?
C24 C23 C28 114.0(2) . . ?
C24 C23 B2 123.3(2) . . ?
C28 C23 B2 122.6(2) . . ?
F11 C24 C25 116.1(2) . . ?
F11 C24 C23 119.8(2) . . ?
C25 C24 C23 124.0(2) . . ?
F12 C25 C26 119.9(2) . . ?
F12 C25 C24 121.1(2) . . ?
C26 C25 C24 118.9(2) . . ?
F13 C26 C27 119.5(2) . . ?
F13 C26 C25 120.4(2) . . ?
C27 C26 C25 120.1(2) . . ?
F14 C27 C26 119.6(2) . . ?
F14 C27 C28 121.1(2) . . ?
C26 C27 C28 119.3(2) . . ?
F15 C28 C27 116.5(2) . . ?
F15 C28 C23 119.8(2) . . ?
C27 C28 C23 123.6(2) . . ?
C34 C29 C30 114.3(2) . . ?
C34 C29 B2 123.6(2) . . ?
C30 C29 B2 121.8(2) . . ?
F16 C30 C31 116.7(2) . . ?
F16 C30 C29 119.8(2) . . ?
C31 C30 C29 123.4(3) . . ?
F17 C31 C30 119.9(3) . . ?
F17 C31 C32 120.4(2) . . ?
C30 C31 C32 119.7(3) . . ?
F18 C32 C33 120.3(3) . . ?
F18 C32 C31 119.9(3) . . ?
C33 C32 C31 119.8(2) . . ?
F19 C33 C32 119.9(2) . . ?
F19 C33 C34 121.0(3) . . ?
C32 C33 C34 119.0(3) . . ?
F20 C34 C33 116.5(2) . . ?
F20 C34 C29 119.7(2) . . ?
C33 C34 C29 123.8(3) . . ?
C2 B1 C17 120.9(2) . . ?
C2 B1 C11 119.7(2) . . ?
C17 B1 C11 118.1(2) . . ?
C10 B2 C29 120.2(2) . . ?
C10 B2 C23 120.9(2) . . ?
C29 B2 C23 117.9(2) . . ?

loop_
_geom_bond_atom_site_label_1
_geom_bond_atom_site_label_2
_geom_bond_distance
_geom_bond_site_symmetry_2
_geom_bond_publ_flag
C1 C6 1.420(3) . ?
C1 C10 1.441(3) . ?
C1 C2 1.445(3) . ?
C2 C3 1.391(3) . ?
C2 B1 1.542(4) . ?
C3 C4 1.390(4) . ?
C3 H3 0.9500 . ?
C4 C5 1.354(3) . ?
C4 H4 0.9500 . ?
C5 C6 1.410(3) . ?
C5 H5 0.9500 . ?
C6 C7 1.416(3) . ?
C7 C8 1.362(4) . ?
C7 H7 0.9500 . ?
C8 C9 1.386(3) . ?
C8 H8 0.9500 . ?
C9 C10 1.396(3) . ?
C9 H9 0.9500 . ?
C10 B2 1.542(3) . ?
C11 C12 1.385(3) . ?
C11 C16 1.397(3) . ?
C11 B1 1.585(3) . ?
C12 F1 1.343(3) . ?
C12 C13 1.377(3) . ?
C13 F2 1.347(3) . ?
C13 C14 1.372(3) . ?
C14 F3 1.338(3) . ?
C14 C15 1.368(3) . ?
C15 F4 1.336(3) . ?
C15 C16 1.368(3) . ?
C16 F5 1.354(3) . ?
C17 C18 1.388(3) . ?
C17 C22 1.392(3) . ?
C17 B1 1.585(4) . ?
C18 F6 1.354(3) . ?
C18 C19 1.370(3) . ?
C19 F7 1.344(3) . ?
C19 C20 1.372(4) . ?
C20 F8 1.330(3) . ?
C20 C21 1.373(4) . ?
C21 F9 1.347(3) . ?
C21 C22 1.374(3) . ?
C22 F10 1.352(3) . ?
C23 C24 1.387(3) . ?
C23 C28 1.393(3) . ?
C23 B2 1.580(3) . ?
C24 F11 1.353(2) . ?
C24 C25 1.372(3) . ?
C25 F12 1.337(3) . ?
C25 C26 1.371(3) . ?
C26 F13 1.340(3) . ?
C26 C27 1.369(3) . ?
C27 F14 1.344(2) . ?
C27 C28 1.371(3) . ?
C28 F15 1.353(3) . ?
C29 C34 1.393(3) . ?
C29 C30 1.393(3) . ?
C29 B2 1.576(3) . ?
C30 F16 1.350(3) . ?
C30 C31 1.372(3) . ?
C31 F17 1.344(3) . ?
C31 C32 1.375(4) . ?
C32 F18 1.338(3) . ?
C32 C33 1.373(4) . ?
C33 F19 1.339(3) . ?
C33 C34 1.377(3) . ?
C34 F20 1.345(3) . ?

loop_
_cod_related_entry_id
_cod_related_entry_database
_cod_related_entry_code
1 ChemSpider 30653145
